data_1518924
loop_
_publ_author_name
'Louis R. Pignotti'
'Rudy L. Luck'
'Nihal Deligonul'
'John D. Protasiewicz'
'Kevin E. Johnson'
'Lillian P. Nguyen'
'Eugenijus Urnezius'

_publ_section_title
;
 Bimetallic nickel complexes supported by
 2,5-bis(phosphine)-1,4-hydroquinonate ligands. Structural,
 electrochemical and theoretical investigations
;
_journal_name_full 'Inorganica Chimica Acta'
_journal_page_first 275
_journal_page_last 285
_journal_volume 424
_journal_year 2015
_chemical_compound_source 'synthesis as described'
_chemical_formula_moiety 'C18 H30 F2 O2 P2'
_chemical_formula_sum 'C18 H30 F2 O2 P2'
_chemical_formula_weight 378.38
_space_group_IT_number 2
_symmetry_cell_setting triclinic
_symmetry_Int_Tables_number 2
_symmetry_space_group_name_Hall '-P 1'
_symmetry_space_group_name_H-M 'P -1'
_atom_sites_solution_hydrogens geom
_atom_sites_solution_primary direct
_atom_sites_solution_secondary difmap
_cell_angle_alpha 95.31(2)
_cell_angle_beta 99.92(2)
_cell_angle_gamma 105.63(2)
_cell_formula_units_Z 1
_cell_length_a 7.226(1)
_cell_length_b 8.486(3)
_cell_length_c 8.626(2)
_cell_measurement_reflns_used 25
_cell_measurement_temperature 291(2)
_cell_measurement_theta_max 15
_cell_measurement_theta_min 10
_cell_measurement_wavelength 0.71073
_cell_volume 496.4(2)
_computing_cell_refinement 'CAD4 Express (Enraf Nonius, 1994)'
_computing_data_collection 'CAD4 Express (Enraf Nonius, 1994)'
_computing_data_reduction 'XCAD4 (Harms & Wocadlo, 1995)'
_computing_molecular_graphics 'Ortep-3 for Windows (Farrugia, 1997)'
_computing_publication_material 'WinGX publication routines (Farrugia, 1999)'
_computing_structure_refinement 'SHELXL-97 (Sheldrick, 2008)'
_computing_structure_solution 'SIR-2004 (Burla et al, 2005)'
_diffrn_ambient_temperature 291(2)
_diffrn_detector 'scintillation LiI'
_diffrn_detector_dtime 1.195
_diffrn_measured_fraction_theta_full 1
_diffrn_measured_fraction_theta_max 1
_diffrn_measurement_device '\k-geometry diffractometer'
_diffrn_measurement_device_type 'Enraf Nonius TurboCAD4'
_diffrn_measurement_method 'non-profiled \w/2\t scans'
_diffrn_orient_matrix_type
;
  x-axis points to radiation source
  the matrix is specified in reciprocal space
;
_diffrn_orient_matrix_UB_11 0.045632
_diffrn_orient_matrix_UB_12 0.121205
_diffrn_orient_matrix_UB_13 0.040544
_diffrn_orient_matrix_UB_21 -0.000855
_diffrn_orient_matrix_UB_22 0.024633
_diffrn_orient_matrix_UB_23 -0.111225
_diffrn_orient_matrix_UB_31 -0.139558
_diffrn_orient_matrix_UB_32 0.001624
_diffrn_orient_matrix_UB_33 -0.011797
_diffrn_radiation_monochromator graphite
_diffrn_radiation_probe x-ray
_diffrn_radiation_type MoK\a
_diffrn_radiation_wavelength 0.71073
_diffrn_reflns_av_R_equivalents 0.032
_diffrn_reflns_av_unetI/netI 0.015
_diffrn_reflns_limit_h_max 8
_diffrn_reflns_limit_h_min 0
_diffrn_reflns_limit_k_max 9
_diffrn_reflns_limit_k_min -10
_diffrn_reflns_limit_l_max 10
_diffrn_reflns_limit_l_min -10
_diffrn_reflns_number 1895
_diffrn_reflns_theta_full 24.96
_diffrn_reflns_theta_max 24.96
_diffrn_reflns_theta_min 2.42
_diffrn_source 'Enraf Nonius FR590'
_diffrn_standards_decay_% 2
_diffrn_standards_interval_time 166
_diffrn_standards_number 3
_exptl_absorpt_coefficient_mu 0.245
_exptl_absorpt_correction_T_max 0.9262
_exptl_absorpt_correction_T_min 0.8447
_exptl_absorpt_correction_type psi-scan
_exptl_absorpt_process_details
;
North A.C.T., Phillips D.C. & Mathews F.S. (1968) Acta. Cryst. A24, 351
        Number of psi-scan sets used was   8
        Theta correction was applied.
        Averaged transmission function was used.
        No Fourier smoothing was applied.
;
_exptl_crystal_colour colourless
_exptl_crystal_density_diffrn 1.266
_exptl_crystal_density_method 'not measured'
_exptl_crystal_description prism
_exptl_crystal_F_000 202
_exptl_crystal_size_max 0.60
_exptl_crystal_size_mid 0.30
_exptl_crystal_size_min 0.10
_refine_diff_density_max 0.851
_refine_diff_density_min -0.289
_refine_diff_density_rms 0.054
_refine_ls_extinction_method none
_refine_ls_goodness_of_fit_ref 1.035
_refine_ls_hydrogen_treatment mixed
_refine_ls_matrix_type full
_refine_ls_number_parameters 113
_refine_ls_number_reflns 1745
_refine_ls_number_restraints 0
_refine_ls_restrained_S_all 1.035
_refine_ls_R_factor_all 0.042
_refine_ls_R_factor_gt 0.039
_refine_ls_shift/su_max 0
_refine_ls_shift/su_mean 0
_refine_ls_structure_factor_coef Fsqd
_refine_ls_weighting_details 'calc w=1/[\s^2^(Fo^2^)+(0.0649P)^2^+0.3160P] where P=(Fo^2^+2Fc^2^)/3'
_refine_ls_weighting_scheme calc
_refine_ls_wR_factor_gt 0.110
_refine_ls_wR_factor_ref 0.113
_reflns_number_gt 1619
_reflns_number_total 1745
_reflns_threshold_expression >2\s(I)
_cod_data_source_file ICA-2015-424-274-285-1.cif
_cod_data_source_block 1
_cod_database_code 1518924

loop_
_symmetry_equiv_pos_as_xyz
'x, y, z'
'-x, -y, -z'

loop_
_atom_site_label
_atom_site_type_symbol
_atom_site_fract_x
_atom_site_fract_y
_atom_site_fract_z
_atom_site_U_iso_or_equiv
_atom_site_adp_type
_atom_site_occupancy
_atom_site_symmetry_multiplicity
_atom_site_calc_flag
_atom_site_refinement_flags
_atom_site_disorder_assembly
_atom_site_disorder_group
P1 P 0.17373(7) 0.17470(6) 0.71235(6) 0.0311(2) Uani 1 1 d . . .
F1 F 0.27207(19) 0.29887(15) 1.08472(14) 0.0463(4) Uani 1 1 d . . .
O1 O -0.1297(2) -0.1567(2) 0.69122(17) 0.0447(4) Uani 1 1 d . . .
C1 C 0.0831(3) 0.0819(2) 0.8799(2) 0.0283(4) Uani 1 1 d . . .
C2 C 0.1355(3) 0.1492(2) 1.0394(2) 0.0305(4) Uani 1 1 d . . .
C3 C -0.0594(3) -0.0735(2) 0.8420(2) 0.0295(4) Uani 1 1 d . . .
C4 C 0.2321(3) 0.4014(3) 0.7634(3) 0.0401(5) Uani 1 1 d . . .
H4 H 0.3261 0.4374 0.8653 0.048 Uiso 1 1 calc R . .
C5 C 0.4148(3) 0.1330(3) 0.7247(3) 0.0431(5) Uani 1 1 d . . .
H5 H 0.4739 0.1859 0.6415 0.052 Uiso 1 1 calc R . .
C6 C 0.3811(4) -0.0521(3) 0.6817(4) 0.0584(7) Uani 1 1 d . . .
H6A H 0.288 -0.0917 0.5828 0.088 Uiso 1 1 calc R . .
H6B H 0.331 -0.1086 0.7639 0.088 Uiso 1 1 calc R . .
H6C H 0.503 -0.0727 0.6714 0.088 Uiso 1 1 calc R . .
C7 C 0.3271(5) 0.4809(3) 0.6339(3) 0.0612(7) Uani 1 1 d . . .
H7A H 0.4441 0.4494 0.6287 0.092 Uiso 1 1 calc R . .
H7B H 0.36 0.5991 0.6582 0.092 Uiso 1 1 calc R . .
H7C H 0.2368 0.4443 0.5332 0.092 Uiso 1 1 calc R . .
C8 C 0.0476(5) 0.4483(4) 0.7783(4) 0.0693(8) Uani 1 1 d . . .
H8A H -0.0071 0.3971 0.8614 0.104 Uiso 1 1 calc R . .
H8B H -0.0463 0.4113 0.6795 0.104 Uiso 1 1 calc R . .
H8C H 0.079 0.5663 0.8034 0.104 Uiso 1 1 calc R . .
C9 C 0.5626(4) 0.2022(4) 0.8803(4) 0.0634(7) Uani 1 1 d . . .
H9A H 0.581 0.3189 0.9036 0.095 Uiso 1 1 calc R . .
H9B H 0.6856 0.1833 0.8709 0.095 Uiso 1 1 calc R . .
H9C H 0.5146 0.1482 0.9645 0.095 Uiso 1 1 calc R . .
H111 H -0.091(4) -0.094(3) 0.632(3) 0.048(7) Uiso 1 1 d . . .

loop_
_atom_site_aniso_label
_atom_site_aniso_U_11
_atom_site_aniso_U_22
_atom_site_aniso_U_33
_atom_site_aniso_U_23
_atom_site_aniso_U_13
_atom_site_aniso_U_12
P1 0.0358(3) 0.0285(3) 0.0281(3) 0.0070(2) 0.0114(2) 0.0036(2)
F1 0.0519(8) 0.0354(7) 0.0333(7) -0.0002(5) 0.0093(6) -0.0164(6)
O1 0.0549(10) 0.0397(9) 0.0245(8) -0.0002(6) 0.0088(7) -0.0097(7)
C1 0.0278(9) 0.0281(10) 0.0281(9) 0.0054(7) 0.0091(7) 0.0043(8)
C2 0.0290(9) 0.0257(9) 0.0301(10) 0.0026(7) 0.0059(8) -0.0024(7)
C3 0.0299(10) 0.0300(10) 0.0246(9) 0.0017(7) 0.0059(7) 0.0030(8)
C4 0.0531(13) 0.0290(10) 0.0377(11) 0.0071(9) 0.0148(10) 0.0068(9)
C5 0.0408(12) 0.0423(12) 0.0498(13) 0.0089(10) 0.0225(10) 0.0093(10)
C6 0.0606(16) 0.0500(15) 0.0713(18) 0.0035(13) 0.0203(14) 0.0248(13)
C7 0.092(2) 0.0343(12) 0.0554(15) 0.0154(11) 0.0301(14) 0.0037(13)
C8 0.079(2) 0.0513(16) 0.094(2) 0.0192(15) 0.0342(17) 0.0329(15)
C9 0.0367(13) 0.0682(18) 0.0783(19) -0.0028(15) 0.0050(12) 0.0121(12)

loop_
_atom_type_symbol
_atom_type_description
_atom_type_scat_dispersion_real
_atom_type_scat_dispersion_imag
_atom_type_scat_source
C C 0.0033 0.0016 'International Tables Vol C Tables 4.2.6.8 and 6.1.1.4'
H H 0 0 'International Tables Vol C Tables 4.2.6.8 and 6.1.1.4'
O O 0.0106 0.006 'International Tables Vol C Tables 4.2.6.8 and 6.1.1.4'
F F 0.0171 0.0103 'International Tables Vol C Tables 4.2.6.8 and 6.1.1.4'
P P 0.1023 0.0942 'International Tables Vol C Tables 4.2.6.8 and 6.1.1.4'

loop_
_geom_angle_atom_site_label_1
_geom_angle_atom_site_label_2
_geom_angle_atom_site_label_3
_geom_angle
_geom_angle_site_symmetry_1
_geom_angle_site_symmetry_3
C1 P1 C4 107.21(9) . .
C1 P1 C5 102.97(10) . .
C4 P1 C5 105.31(11) . .
C3 O1 H111 107(2) . .
C2 C1 C3 115.83(17) . .
C2 C1 P1 127.53(15) . .
C3 C1 P1 116.62(14) . .
F1 C2 C3 116.57(16) . 2_557
F1 C2 C1 119.08(17) . .
C3 C2 C1 124.35(18) 2_557 .
O1 C3 C2 116.46(17) . 2_557
O1 C3 C1 123.72(17) . .
C2 C3 C1 119.82(17) 2_557 .
C8 C4 C7 111.9(2) . .
C8 C4 P1 110.06(17) . .
C7 C4 P1 107.86(16) . .
C8 C4 H4 109 . .
C7 C4 H4 109 . .
P1 C4 H4 109 . .
C9 C5 C6 111.6(2) . .
C9 C5 P1 116.03(17) . .
C6 C5 P1 109.09(16) . .
C9 C5 H5 106.5 . .
C6 C5 H5 106.5 . .
P1 C5 H5 106.5 . .
C5 C6 H6A 109.5 . .
C5 C6 H6B 109.5 . .
H6A C6 H6B 109.5 . .
C5 C6 H6C 109.5 . .
H6A C6 H6C 109.5 . .
H6B C6 H6C 109.5 . .
C4 C7 H7A 109.5 . .
C4 C7 H7B 109.5 . .
H7A C7 H7B 109.5 . .
C4 C7 H7C 109.5 . .
H7A C7 H7C 109.5 . .
H7B C7 H7C 109.5 . .
C4 C8 H8A 109.5 . .
C4 C8 H8B 109.5 . .
H8A C8 H8B 109.5 . .
C4 C8 H8C 109.5 . .
H8A C8 H8C 109.5 . .
H8B C8 H8C 109.5 . .
C5 C9 H9A 109.5 . .
C5 C9 H9B 109.5 . .
H9A C9 H9B 109.5 . .
C5 C9 H9C 109.5 . .
H9A C9 H9C 109.5 . .
H9B C9 H9C 109.5 . .

loop_
_geom_bond_atom_site_label_1
_geom_bond_atom_site_label_2
_geom_bond_distance
_geom_bond_site_symmetry_2
P1 C1 1.8429(19) .
P1 C4 1.848(2) .
P1 C5 1.856(2) .
F1 C2 1.357(2) .
O1 C3 1.362(2) .
O1 H111 0.80(3) .
C1 C2 1.386(3) .
C1 C3 1.406(3) .
C2 C3 1.374(3) 2_557
C3 C2 1.374(3) 2_557
C4 C8 1.513(4) .
C4 C7 1.526(3) .
C4 H4 0.98 .
C5 C9 1.519(4) .
C5 C6 1.523(3) .
C5 H5 0.98 .
C6 H6A 0.96 .
C6 H6B 0.96 .
C6 H6C 0.96 .
C7 H7A 0.96 .
C7 H7B 0.96 .
C7 H7C 0.96 .
C8 H8A 0.96 .
C8 H8B 0.96 .
C8 H8C 0.96 .
C9 H9A 0.96 .
C9 H9B 0.96 .
C9 H9C 0.96 .

loop_
_geom_hbond_atom_site_label_D
_geom_hbond_atom_site_label_H
_geom_hbond_atom_site_label_A
_geom_hbond_distance_DH
_geom_hbond_distance_HA
_geom_hbond_distance_DA
_geom_hbond_angle_DHA
_geom_hbond_site_symmetry_A
O1 H111 P1 0.80(3) 2.90(3) 3.4260(17) 125(2) 2_556
